data_4324103
loop_
_publ_author_name
'Julia B. H. Strautmann'
'Carl-Georg Freiherr von Richthofen'
'Gabriele Heinze-Br\"uckner'
'Serena DeBeer'
'Eberhard Bothe'
'Eckhard Bill'
'Thomas Weyherm\"uller'
'Anja Stammler'
'Hartmut B\"ogge'
'Thorsten Glaser'

_publ_contact_author_address
;     Fakult\"at f. Chemie
      Universit\"at Bielefeld
      33501 Bielefeld
      Germany
;
_publ_contact_author_email thorsten.glaser@uni-bielefeld.de
_publ_contact_author_fax '49 521 106 6003'
_publ_contact_author_name 'Prof. Dr. T. Glaser'
_publ_contact_author_phone '49 521 106 6105'
_publ_section_title
;
 Molecular and Electronic Structures of Dinuclear Iron Complexes
 Incorporating Strongly Electron-Donating Ligands: Implications for the
 Generation of the One- and Two-Electron Oxidized Forms
;
_journal_name_full 'Inorganic Chemistry'
_journal_page_first 155
_journal_page_last 171
_journal_paper_doi 10.1021/ic101535y
_journal_volume 50
_journal_year 2011
_chemical_formula_moiety 'C36 H36 Cl8 Fe2 N4 O5'
_chemical_formula_sum 'C36 H36 Cl8 Fe2 N4 O5'
_chemical_formula_weight 999.99
_chemical_name_systematic
; 
 ? 
;
_space_group_IT_number 2
_symmetry_cell_setting triclinic
_symmetry_space_group_name_Hall '-P 1'
_symmetry_space_group_name_H-M 'P -1'
_atom_sites_solution_hydrogens geom
_atom_sites_solution_primary direct
_atom_sites_solution_secondary difmap
_audit_creation_method SHELXL-97
_cell_angle_alpha 96.6780(10)
_cell_angle_beta 100.6810(10)
_cell_angle_gamma 114.8200(10)
_cell_formula_units_Z 2
_cell_length_a 12.3129(4)
_cell_length_b 12.8023(4)
_cell_length_c 15.0608(5)
_cell_measurement_reflns_used 7057
_cell_measurement_temperature 183(2)
_cell_measurement_theta_max 26.98
_cell_measurement_theta_min 2.33
_cell_volume 2066.72(12)
_computing_cell_refinement 'SAINT (Bruker AXS, 2001)'
_computing_data_collection 'SMART (Bruker AXS, 2001)'
_computing_data_reduction 'SAINT (Bruker AXS, 2001)'
_computing_molecular_graphics 'DIAMOND 2.1 (Crystal Impact, 2001)'
_computing_publication_material 'SHELXL-97 (Sheldrick, 1997)'
_computing_structure_refinement 'SHELXL-97 (Sheldrick, 1997)'
_computing_structure_solution 'SHELXS-97 (Sheldrick, 1997)'
_diffrn_ambient_temperature 183(2)
_diffrn_measured_fraction_theta_full 0.983
_diffrn_measured_fraction_theta_max 0.983
_diffrn_measurement_device_type 'Bruker AXS SMART 1K'
_diffrn_measurement_method omega-scan
_diffrn_radiation_monochromator graphite
_diffrn_radiation_source 'fine-focus sealed tube'
_diffrn_radiation_type MoK\a
_diffrn_radiation_wavelength 0.71073
_diffrn_reflns_av_R_equivalents 0.0137
_diffrn_reflns_av_sigmaI/netI 0.0155
_diffrn_reflns_limit_h_max 15
_diffrn_reflns_limit_h_min -15
_diffrn_reflns_limit_k_max 16
_diffrn_reflns_limit_k_min -16
_diffrn_reflns_limit_l_max 19
_diffrn_reflns_limit_l_min -19
_diffrn_reflns_number 21288
_diffrn_reflns_theta_full 26.99
_diffrn_reflns_theta_max 26.99
_diffrn_reflns_theta_min 1.80
_diffrn_standards_decay_% 0
_diffrn_standards_interval_count 0
_diffrn_standards_interval_time 0
_diffrn_standards_number 0
_exptl_absorpt_coefficient_mu 1.266
_exptl_absorpt_correction_T_max 0.8839
_exptl_absorpt_correction_T_min 0.5702
_exptl_absorpt_correction_type multi-scan
_exptl_absorpt_process_details 'SADABS 2.10 (Bruker AXS, 2003)'
_exptl_crystal_colour red-brown
_exptl_crystal_density_diffrn 1.607
_exptl_crystal_density_method 'not measured'
_exptl_crystal_description plates
_exptl_crystal_F_000 1016
_exptl_crystal_size_max 0.50
_exptl_crystal_size_mid 0.20
_exptl_crystal_size_min 0.10
_refine_diff_density_max 0.773
_refine_diff_density_min -0.403
_refine_diff_density_rms 0.059
_refine_ls_extinction_method none
_refine_ls_goodness_of_fit_ref 1.026
_refine_ls_hydrogen_treatment refall
_refine_ls_matrix_type full
_refine_ls_number_parameters 650
_refine_ls_number_reflns 8865
_refine_ls_number_restraints 0
_refine_ls_restrained_S_all 1.026
_refine_ls_R_factor_all 0.0372
_refine_ls_R_factor_gt 0.0316
_refine_ls_shift/su_max 0.001
_refine_ls_shift/su_mean 0.000
_refine_ls_structure_factor_coef Fsqd
_refine_ls_weighting_details 'calc w=1/[\s^2^(Fo^2^)+(0.0403P)^2^+1.5905P] where P=(Fo^2^+2Fc^2^)/3'
_refine_ls_weighting_scheme calc
_refine_ls_wR_factor_gt 0.0799
_refine_ls_wR_factor_ref 0.0852
_reflns_number_gt 7827
_reflns_number_total 8865
_reflns_threshold_expression >2sigma(I)
_cod_data_source_file ic101535y_si_002_4.cif
_cod_data_source_block gl1605
_cod_original_cell_volume 2066.71(12)
_cod_database_code 4324103

loop_
_symmetry_equiv_pos_as_xyz
'x, y, z'
'-x, -y, -z'

loop_
_atom_site_label
_atom_site_type_symbol
_atom_site_fract_x
_atom_site_fract_y
_atom_site_fract_z
_atom_site_U_iso_or_equiv
_atom_site_adp_type
_atom_site_occupancy
_atom_site_symmetry_multiplicity
_atom_site_calc_flag
_atom_site_refinement_flags
_atom_site_disorder_assembly
_atom_site_disorder_group
Fe1 Fe 0.18905(2) 0.56892(2) 0.666058(17) 0.02646(7) Uani 1 1 d . . .
Fe2 Fe 0.40783(3) 0.53324(3) 0.829741(18) 0.03214(8) Uani 1 1 d . . .
O1 O 0.12840(13) 0.44987(12) 0.55502(10) 0.0357(3) Uani 1 1 d . . .
O2 O 0.26804(14) 0.68190(12) 0.59804(10) 0.0386(3) Uani 1 1 d . . .
O3 O 0.35986(14) 0.52387(13) 0.94440(10) 0.0397(3) Uani 1 1 d . . .
O4 O 0.54237(14) 0.68412(15) 0.88787(10) 0.0449(4) Uani 1 1 d . . .
O5 O 0.28482(13) 0.53366(14) 0.74751(10) 0.0395(3) Uani 1 1 d . . .
N1 N 0.00306(15) 0.48135(15) 0.68994(11) 0.0333(3) Uani 1 1 d . . .
N2 N 0.19379(17) 0.71848(16) 0.76490(12) 0.0372(4) Uani 1 1 d . . .
N3 N 0.36297(18) 0.34492(18) 0.81256(12) 0.0394(4) Uani 1 1 d . . .
N4 N 0.51935(18) 0.51847(19) 0.72866(13) 0.0439(4) Uani 1 1 d . . .
Cl1 Cl 0.20965(5) 0.29124(5) 0.46590(4) 0.04655(13) Uani 1 1 d . . .
Cl2 Cl -0.23943(6) -0.04542(5) 0.46725(5) 0.05375(15) Uani 1 1 d . . .
Cl3 Cl 0.46838(6) 0.75450(6) 0.50436(4) 0.05634(17) Uani 1 1 d . . .
Cl4 Cl 0.64470(6) 1.17292(5) 0.74265(5) 0.06147(18) Uani 1 1 d . . .
Cl5 Cl 0.19778(7) 0.58930(5) 1.03669(4) 0.05241(15) Uani 1 1 d . . .
Cl6 Cl -0.02992(6) 0.12699(6) 1.03637(5) 0.05894(17) Uani 1 1 d . . .
Cl7 Cl 0.60712(7) 0.93407(6) 0.96346(5) 0.06547(18) Uani 1 1 d . . .
Cl8 Cl 0.8961(10) 1.0407(6) 0.7369(5) 0.087(2) Uani 0.51(5) 1 d P A 1
Cl8B Cl 0.927(2) 1.009(3) 0.7385(7) 0.130(7) Uani 0.49(5) 1 d P A 2
C1 C 0.06899(19) 0.24888(18) 0.49533(14) 0.0341(4) Uani 1 1 d . . .
C2 C -0.0166(2) 0.13131(19) 0.47302(15) 0.0377(4) Uani 1 1 d . . .
H2 H 0.002(2) 0.074(2) 0.4414(17) 0.043(6) Uiso 1 1 d . . .
C3 C -0.1270(2) 0.10128(18) 0.49720(15) 0.0384(4) Uani 1 1 d . . .
C4 C -0.1517(2) 0.18551(19) 0.54298(15) 0.0373(4) Uani 1 1 d . . .
H4 H -0.229(2) 0.164(2) 0.5582(18) 0.046(7) Uiso 1 1 d . . .
C5 C -0.06585(18) 0.30381(18) 0.56390(14) 0.0332(4) Uani 1 1 d . . .
C6 C 0.04765(18) 0.33797(17) 0.53998(13) 0.0313(4) Uani 1 1 d . . .
C7 C -0.09441(19) 0.39866(19) 0.60527(15) 0.0350(4) Uani 1 1 d . . .
H7A H -0.101(2) 0.449(2) 0.5659(18) 0.044(7) Uiso 1 1 d . . .
H7B H -0.174(2) 0.366(2) 0.6228(17) 0.041(6) Uiso 1 1 d . . .
C8 C -0.0275(2) 0.5801(2) 0.71497(19) 0.0469(5) Uani 1 1 d . . .
H8A H -0.105(3) 0.543(3) 0.735(2) 0.065(9) Uiso 1 1 d . . .
H8B H -0.039(3) 0.617(3) 0.652(2) 0.065(8) Uiso 1 1 d . . .
C9 C 0.0766(2) 0.6752(2) 0.79248(17) 0.0441(5) Uani 1 1 d . . .
H9B H 0.058(2) 0.741(2) 0.8082(19) 0.050(7) Uiso 1 1 d . . .
H9A H 0.087(3) 0.642(2) 0.845(2) 0.053(7) Uiso 1 1 d . . .
C10 C 0.0049(2) 0.4162(3) 0.76446(17) 0.0472(5) Uani 1 1 d . . .
H10A H 0.077(3) 0.467(3) 0.821(2) 0.063(8) Uiso 1 1 d . . .
H10B H 0.015(2) 0.350(2) 0.7423(16) 0.031(6) Uiso 1 1 d . . .
H10C H -0.076(3) 0.392(2) 0.783(2) 0.058(8) Uiso 1 1 d . . .
C11 C 0.2982(2) 0.7585(2) 0.85203(17) 0.0485(5) Uani 1 1 d . . .
H11A H 0.381(3) 0.788(3) 0.831(2) 0.064(8) Uiso 1 1 d . . .
H11B H 0.282(3) 0.685(3) 0.884(2) 0.065(9) Uiso 1 1 d . . .
H11C H 0.302(3) 0.830(3) 0.897(2) 0.070(9) Uiso 1 1 d . . .
C12 C 0.2141(2) 0.8213(2) 0.72196(18) 0.0445(5) Uani 1 1 d . . .
H12B H 0.211(2) 0.887(2) 0.7671(18) 0.049(7) Uiso 1 1 d . . .
H12A H 0.1208(15) 0.7782(14) 0.6742(11) 0.007(4) Uiso 1 1 d . . .
C13 C 0.4546(2) 0.84286(19) 0.59418(15) 0.0389(4) Uani 1 1 d . . .
C14 C 0.5439(2) 0.9584(2) 0.62743(17) 0.0461(5) Uani 1 1 d . . .
H15 H 0.612(3) 0.987(3) 0.604(2) 0.066(9) Uiso 1 1 d . . .
C15 C 0.5299(2) 1.02762(19) 0.69731(17) 0.0449(5) Uani 1 1 d . . .
C16 C 0.4263(2) 0.9846(2) 0.73053(19) 0.0493(6) Uani 1 1 d . . .
H16 H 0.415(3) 1.032(3) 0.781(2) 0.058(8) Uiso 1 1 d . . .
C17 C 0.3348(2) 0.8693(2) 0.69471(17) 0.0432(5) Uani 1 1 d . . .
C18 C 0.35091(19) 0.79341(18) 0.62910(14) 0.0365(4) Uani 1 1 d . . .
C19 C 0.1841(2) 0.44819(19) 1.00535(13) 0.0360(4) Uani 1 1 d . . .
C20 C 0.0908(2) 0.3546(2) 1.02619(14) 0.0390(5) Uani 1 1 d . . .
H20 H 0.033(3) 0.367(2) 1.0543(19) 0.056(8) Uiso 1 1 d . . .
C21 C 0.0828(2) 0.2434(2) 1.00512(15) 0.0408(5) Uani 1 1 d . . .
C22 C 0.1655(2) 0.2245(2) 0.96266(15) 0.0419(5) Uani 1 1 d . . .
H22 H 0.157(2) 0.145(3) 0.9502(19) 0.054(7) Uiso 1 1 d . . .
C23 C 0.2580(2) 0.3181(2) 0.94115(14) 0.0359(4) Uani 1 1 d . . .
C24 C 0.26998(19) 0.43367(19) 0.96196(13) 0.0335(4) Uani 1 1 d . . .
C25 C 0.3549(2) 0.3032(2) 0.90100(15) 0.0407(5) Uani 1 1 d . . .
H25A H 0.441(2) 0.350(2) 0.9438(17) 0.040(6) Uiso 1 1 d . . .
H25B H 0.338(2) 0.220(2) 0.8902(18) 0.049(7) Uiso 1 1 d . . .
C26 C 0.4677(3) 0.3339(3) 0.7839(2) 0.0578(7) Uani 1 1 d . . .
H26A H 0.545(3) 0.374(3) 0.845(3) 0.083(10) Uiso 1 1 d . . .
H26B H 0.446(3) 0.253(3) 0.766(2) 0.058(8) Uiso 1 1 d . . .
C27 C 0.4946(3) 0.3937(3) 0.70394(19) 0.0558(7) Uani 1 1 d . . .
H27A H 0.567(3) 0.389(3) 0.688(2) 0.065(9) Uiso 1 1 d . . .
H27B H 0.423(3) 0.354(3) 0.650(2) 0.067(9) Uiso 1 1 d . . .
C28 C 0.2437(3) 0.2709(3) 0.74145(17) 0.0528(6) Uani 1 1 d . . .
H28A H 0.243(3) 0.304(3) 0.684(2) 0.067(9) Uiso 1 1 d . . .
H28B H 0.173(3) 0.276(2) 0.7638(19) 0.055(8) Uiso 1 1 d . . .
H28C H 0.229(3) 0.185(3) 0.728(2) 0.075(10) Uiso 1 1 d . . .
C29 C 0.4833(2) 0.5553(3) 0.64164(16) 0.0500(6) Uani 1 1 d . . .
H29A H 0.392(3) 0.502(2) 0.6115(19) 0.054(7) Uiso 1 1 d . . .
H29B H 0.504(3) 0.640(3) 0.660(2) 0.074(10) Uiso 1 1 d . . .
H29C H 0.538(3) 0.549(2) 0.6003(19) 0.055(8) Uiso 1 1 d . . .
C30 C 0.6536(2) 0.5966(3) 0.77343(18) 0.0605(8) Uani 1 1 d . A .
H30A H 0.6639(18) 0.5548(18) 0.8276(15) 0.023(5) Uiso 1 1 d . . .
H30B H 0.699(3) 0.578(3) 0.735(2) 0.068(9) Uiso 1 1 d . . .
C31 C 0.6638(2) 0.8832(3) 0.88014(17) 0.0539(6) Uani 1 1 d . . .
C32 C 0.7491(3) 0.9655(3) 0.8437(2) 0.0725(9) Uani 1 1 d . A .
H32 H 0.778(4) 1.053(4) 0.864(3) 0.102(13) Uiso 1 1 d . . .
C33 C 0.8010(3) 0.9260(4) 0.7831(2) 0.0878(13) Uani 1 1 d . . .
C34 C 0.7729(3) 0.8078(4) 0.7598(2) 0.0831(12) Uani 1 1 d . A .
H34 H 0.810(4) 0.781(4) 0.718(3) 0.107(14) Uiso 1 1 d . . .
C35 C 0.6854(2) 0.7245(3) 0.79492(17) 0.0575(7) Uani 1 1 d . . .
C36 C 0.6264(2) 0.7618(2) 0.85476(15) 0.0493(6) Uani 1 1 d . A .

loop_
_atom_site_aniso_label
_atom_site_aniso_U_11
_atom_site_aniso_U_22
_atom_site_aniso_U_33
_atom_site_aniso_U_23
_atom_site_aniso_U_13
_atom_site_aniso_U_12
Fe1 0.02461(13) 0.03064(14) 0.02429(13) 0.00592(10) 0.00682(10) 0.01246(11)
Fe2 0.03349(15) 0.04643(17) 0.02464(14) 0.00861(12) 0.00907(11) 0.02475(13)
O1 0.0390(7) 0.0293(7) 0.0326(7) 0.0043(6) 0.0154(6) 0.0080(6)
O2 0.0409(8) 0.0310(7) 0.0330(7) 0.0043(6) 0.0137(6) 0.0051(6)
O3 0.0493(9) 0.0424(8) 0.0334(7) 0.0083(6) 0.0200(7) 0.0224(7)
O4 0.0400(8) 0.0560(10) 0.0335(8) 0.0066(7) 0.0138(6) 0.0159(7)
O5 0.0375(8) 0.0534(9) 0.0350(8) 0.0115(7) 0.0058(6) 0.0284(7)
N1 0.0285(8) 0.0384(9) 0.0323(8) 0.0043(7) 0.0084(7) 0.0152(7)
N2 0.0394(9) 0.0370(9) 0.0392(9) 0.0089(7) 0.0181(8) 0.0177(8)
N3 0.0503(10) 0.0543(11) 0.0293(8) 0.0084(8) 0.0135(8) 0.0369(9)
N4 0.0417(10) 0.0672(13) 0.0338(9) 0.0112(9) 0.0133(8) 0.0334(10)
Cl1 0.0446(3) 0.0413(3) 0.0511(3) 0.0033(2) 0.0255(2) 0.0134(2)
Cl2 0.0457(3) 0.0293(3) 0.0741(4) 0.0066(3) 0.0164(3) 0.0065(2)
Cl3 0.0583(4) 0.0470(3) 0.0468(3) 0.0002(2) 0.0296(3) 0.0041(3)
Cl4 0.0504(3) 0.0328(3) 0.0812(5) -0.0009(3) 0.0175(3) 0.0035(2)
Cl5 0.0782(4) 0.0509(3) 0.0521(3) 0.0169(3) 0.0382(3) 0.0412(3)
Cl6 0.0543(3) 0.0446(3) 0.0622(4) -0.0002(3) 0.0252(3) 0.0067(3)
Cl7 0.0542(4) 0.0553(4) 0.0678(4) -0.0017(3) 0.0053(3) 0.0152(3)
Cl8 0.081(2) 0.082(2) 0.0690(15) 0.0279(16) 0.0322(13) 0.0020(18)
Cl8B 0.095(5) 0.135(8) 0.072(2) 0.001(3) 0.044(3) -0.033(5)
C1 0.0351(10) 0.0357(10) 0.0309(9) 0.0085(8) 0.0120(8) 0.0138(8)
C2 0.0412(11) 0.0315(10) 0.0387(11) 0.0067(8) 0.0101(9) 0.0153(9)
C3 0.0373(10) 0.0289(10) 0.0416(11) 0.0094(8) 0.0070(9) 0.0091(8)
C4 0.0323(10) 0.0360(11) 0.0409(11) 0.0118(9) 0.0102(9) 0.0118(8)
C5 0.0326(9) 0.0339(10) 0.0309(9) 0.0081(8) 0.0061(8) 0.0134(8)
C6 0.0344(10) 0.0298(9) 0.0261(9) 0.0069(7) 0.0081(7) 0.0108(8)
C7 0.0288(9) 0.0365(11) 0.0370(10) 0.0072(9) 0.0052(8) 0.0139(8)
C8 0.0348(11) 0.0495(13) 0.0577(14) 0.0016(11) 0.0160(10) 0.0211(10)
C9 0.0421(12) 0.0456(13) 0.0432(12) 0.0007(10) 0.0209(10) 0.0168(10)
C10 0.0431(13) 0.0608(16) 0.0366(12) 0.0168(11) 0.0148(10) 0.0191(12)
C11 0.0514(14) 0.0491(14) 0.0376(12) 0.0014(10) 0.0042(10) 0.0209(11)
C12 0.0439(12) 0.0423(12) 0.0529(13) 0.0131(10) 0.0164(11) 0.0225(10)
C13 0.0385(11) 0.0366(11) 0.0353(10) 0.0062(8) 0.0125(9) 0.0105(9)
C14 0.0382(11) 0.0390(12) 0.0502(13) 0.0091(10) 0.0164(10) 0.0054(9)
C15 0.0396(11) 0.0291(10) 0.0548(13) 0.0046(9) 0.0095(10) 0.0074(9)
C16 0.0522(14) 0.0360(12) 0.0571(15) 0.0046(10) 0.0205(12) 0.0165(10)
C17 0.0431(12) 0.0369(11) 0.0479(12) 0.0087(9) 0.0156(10) 0.0151(10)
C18 0.0364(10) 0.0328(10) 0.0352(10) 0.0077(8) 0.0106(8) 0.0103(8)
C19 0.0449(11) 0.0444(11) 0.0272(9) 0.0069(8) 0.0110(8) 0.0277(10)
C20 0.0389(11) 0.0522(13) 0.0306(10) 0.0074(9) 0.0126(9) 0.0239(10)
C21 0.0364(11) 0.0455(12) 0.0326(10) 0.0039(9) 0.0083(8) 0.0128(9)
C22 0.0465(12) 0.0435(12) 0.0353(11) 0.0033(9) 0.0075(9) 0.0224(10)
C23 0.0397(11) 0.0459(12) 0.0267(9) 0.0063(8) 0.0074(8) 0.0246(9)
C24 0.0386(10) 0.0441(11) 0.0228(9) 0.0075(8) 0.0086(8) 0.0230(9)
C25 0.0501(13) 0.0518(13) 0.0337(11) 0.0116(9) 0.0129(10) 0.0343(11)
C26 0.0777(19) 0.078(2) 0.0570(16) 0.0240(14) 0.0367(15) 0.0609(17)
C27 0.0708(18) 0.0791(19) 0.0416(13) 0.0129(13) 0.0289(13) 0.0505(16)
C28 0.0688(17) 0.0571(16) 0.0341(12) 0.0001(11) 0.0059(11) 0.0356(14)
C29 0.0460(13) 0.0775(19) 0.0293(11) 0.0133(11) 0.0112(10) 0.0294(13)
C30 0.0409(13) 0.112(3) 0.0379(13) 0.0126(14) 0.0123(10) 0.0437(16)
C31 0.0422(12) 0.0635(16) 0.0356(12) 0.0100(11) -0.0012(10) 0.0099(12)
C32 0.0576(17) 0.075(2) 0.0434(15) 0.0171(14) -0.0055(13) -0.0014(15)
C33 0.0622(19) 0.098(3) 0.0414(15) 0.0119(16) 0.0088(14) -0.0180(18)
C34 0.0480(16) 0.128(3) 0.0378(14) 0.0080(17) 0.0143(12) 0.0082(19)
C35 0.0367(12) 0.090(2) 0.0336(12) 0.0093(12) 0.0066(9) 0.0191(13)
C36 0.0374(11) 0.0698(16) 0.0288(10) 0.0105(10) 0.0050(9) 0.0149(11)

loop_
_atom_type_symbol
_atom_type_description
_atom_type_scat_dispersion_real
_atom_type_scat_dispersion_imag
_atom_type_scat_source
C C 0.0033 0.0016 'International Tables Vol C Tables 4.2.6.8 and 6.1.1.4'
H H 0.0000 0.0000 'International Tables Vol C Tables 4.2.6.8 and 6.1.1.4'
N N 0.0061 0.0033 'International Tables Vol C Tables 4.2.6.8 and 6.1.1.4'
O O 0.0106 0.0060 'International Tables Vol C Tables 4.2.6.8 and 6.1.1.4'
Fe Fe 0.3463 0.8444 'International Tables Vol C Tables 4.2.6.8 and 6.1.1.4'
Cl Cl 0.1484 0.1585 'International Tables Vol C Tables 4.2.6.8 and 6.1.1.4'

loop_
_geom_angle_atom_site_label_1
_geom_angle_atom_site_label_2
_geom_angle_atom_site_label_3
_geom_angle
_geom_angle_site_symmetry_1
_geom_angle_site_symmetry_3
_geom_angle_publ_flag
O5 Fe1 O2 117.41(7) . . ?
O5 Fe1 O1 106.55(7) . . ?
O2 Fe1 O1 88.16(6) . . ?
O5 Fe1 N1 104.98(7) . . ?
O2 Fe1 N1 136.81(7) . . ?
O1 Fe1 N1 87.47(6) . . ?
O5 Fe1 N2 96.31(7) . . ?
O2 Fe1 N2 87.27(6) . . ?
O1 Fe1 N2 156.15(7) . . ?
N1 Fe1 N2 80.00(6) . . ?
O5 Fe1 Fe2 6.94(5) . . ?
O2 Fe1 Fe2 111.17(5) . . ?
O1 Fe1 Fe2 110.27(5) . . ?
N1 Fe1 Fe2 110.61(5) . . ?
N2 Fe1 Fe2 93.19(5) . . ?
O5 Fe2 O4 115.54(7) . . ?
O5 Fe2 O3 106.83(7) . . ?
O4 Fe2 O3 89.16(7) . . ?
O5 Fe2 N3 103.82(7) . . ?
O4 Fe2 N3 139.65(7) . . ?
O3 Fe2 N3 87.68(6) . . ?
O5 Fe2 N4 96.52(7) . . ?
O4 Fe2 N4 87.34(7) . . ?
O3 Fe2 N4 155.50(7) . . ?
N3 Fe2 N4 79.49(7) . . ?
O5 Fe2 Fe1 6.94(5) . . ?
O4 Fe2 Fe1 108.91(5) . . ?
O3 Fe2 Fe1 109.63(5) . . ?
N3 Fe2 Fe1 110.00(5) . . ?
N4 Fe2 Fe1 94.42(5) . . ?
C6 O1 Fe1 128.22(12) . . ?
C18 O2 Fe1 128.87(13) . . ?
C24 O3 Fe2 126.96(13) . . ?
C36 O4 Fe2 131.35(15) . . ?
Fe1 O5 Fe2 166.12(10) . . ?
C10 N1 C8 112.28(19) . . ?
C10 N1 C7 108.92(18) . . ?
C8 N1 C7 107.44(16) . . ?
C10 N1 Fe1 110.70(13) . . ?
C8 N1 Fe1 104.07(13) . . ?
C7 N1 Fe1 113.38(12) . . ?
C9 N2 C12 111.55(18) . . ?
C9 N2 C11 107.51(18) . . ?
C12 N2 C11 107.77(19) . . ?
C9 N2 Fe1 108.30(13) . . ?
C12 N2 Fe1 110.90(14) . . ?
C11 N2 Fe1 110.76(14) . . ?
C26 N3 C28 111.1(2) . . ?
C26 N3 C25 107.68(17) . . ?
C28 N3 C25 108.9(2) . . ?
C26 N3 Fe2 105.98(17) . . ?
C28 N3 Fe2 110.64(14) . . ?
C25 N3 Fe2 112.49(13) . . ?
C27 N4 C30 111.1(2) . . ?
C27 N4 C29 108.3(2) . . ?
C30 N4 C29 108.7(2) . . ?
C27 N4 Fe2 108.45(15) . . ?
C30 N4 Fe2 108.85(14) . . ?
C29 N4 Fe2 111.58(14) . . ?
C2 C1 C6 122.87(19) . . ?
C2 C1 Cl1 119.70(16) . . ?
C6 C1 Cl1 117.43(15) . . ?
C3 C2 C1 118.0(2) . . ?
C3 C2 H2 122.2(15) . . ?
C1 C2 H2 119.8(15) . . ?
C2 C3 C4 121.47(19) . . ?
C2 C3 Cl2 119.50(17) . . ?
C4 C3 Cl2 119.01(17) . . ?
C3 C4 C5 120.1(2) . . ?
C3 C4 H4 120.7(16) . . ?
C5 C4 H4 119.1(16) . . ?
C4 C5 C6 120.05(19) . . ?
C4 C5 C7 121.59(19) . . ?
C6 C5 C7 118.19(18) . . ?
O1 C6 C1 121.05(18) . . ?
O1 C6 C5 121.41(18) . . ?
C1 C6 C5 117.46(18) . . ?
N1 C7 C5 113.37(16) . . ?
N1 C7 H7A 103.8(16) . . ?
C5 C7 H7A 114.4(16) . . ?
N1 C7 H7B 107.0(14) . . ?
C5 C7 H7B 112.1(14) . . ?
H7A C7 H7B 105(2) . . ?
N1 C8 C9 110.06(19) . . ?
N1 C8 H8A 104.6(18) . . ?
C9 C8 H8A 111.5(18) . . ?
N1 C8 H8B 107.6(16) . . ?
C9 C8 H8B 109.5(16) . . ?
H8A C8 H8B 113(2) . . ?
N2 C9 C8 110.34(18) . . ?
N2 C9 H9B 109.3(16) . . ?
C8 C9 H9B 110.6(16) . . ?
N2 C9 H9A 107.6(17) . . ?
C8 C9 H9A 108.6(17) . . ?
H9B C9 H9A 110(2) . . ?
N1 C10 H10A 111.0(17) . . ?
N1 C10 H10B 108.5(14) . . ?
H10A C10 H10B 108(2) . . ?
N1 C10 H10C 108.4(16) . . ?
H10A C10 H10C 109(2) . . ?
H10B C10 H10C 111(2) . . ?
N2 C11 H11A 106.5(16) . . ?
N2 C11 H11B 107.5(17) . . ?
H11A C11 H11B 113(2) . . ?
N2 C11 H11C 110.3(17) . . ?
H11A C11 H11C 108(2) . . ?
H11B C11 H11C 111(2) . . ?
N2 C12 C17 112.81(19) . . ?
N2 C12 H12B 109.5(15) . . ?
C17 C12 H12B 110.0(15) . . ?
N2 C12 H12A 93.8(9) . . ?
C17 C12 H12A 126.0(9) . . ?
H12B C12 H12A 103.1(17) . . ?
C14 C13 C18 122.4(2) . . ?
C14 C13 Cl3 119.63(17) . . ?
C18 C13 Cl3 117.95(16) . . ?
C15 C14 C13 118.7(2) . . ?
C15 C14 H15 121.5(19) . . ?
C13 C14 H15 119.8(19) . . ?
C16 C15 C14 120.9(2) . . ?
C16 C15 Cl4 119.79(19) . . ?
C14 C15 Cl4 119.28(18) . . ?
C15 C16 C17 120.0(2) . . ?
C15 C16 H16 122.3(17) . . ?
C17 C16 H16 117.6(17) . . ?
C16 C17 C18 120.5(2) . . ?
C16 C17 C12 122.2(2) . . ?
C18 C17 C12 117.3(2) . . ?
O2 C18 C13 121.55(19) . . ?
O2 C18 C17 121.30(19) . . ?
C13 C18 C17 117.04(19) . . ?
C20 C19 C24 122.3(2) . . ?
C20 C19 Cl5 118.82(16) . . ?
C24 C19 Cl5 118.85(17) . . ?
C21 C20 C19 119.1(2) . . ?
C21 C20 H20 120.9(17) . . ?
C19 C20 H20 120.0(17) . . ?
C20 C21 C22 120.8(2) . . ?
C20 C21 Cl6 119.06(17) . . ?
C22 C21 Cl6 120.07(19) . . ?
C21 C22 C23 119.9(2) . . ?
C21 C22 H22 117.5(17) . . ?
C23 C22 H22 122.5(16) . . ?
C22 C23 C24 121.10(19) . . ?
C22 C23 C25 121.7(2) . . ?
C24 C23 C25 117.1(2) . . ?
O3 C24 C19 121.63(19) . . ?
O3 C24 C23 121.62(18) . . ?
C19 C24 C23 116.72(19) . . ?
N3 C25 C23 112.93(17) . . ?
N3 C25 H25A 105.2(14) . . ?
C23 C25 H25A 112.4(14) . . ?
N3 C25 H25B 109.3(16) . . ?
C23 C25 H25B 110.0(16) . . ?
H25A C25 H25B 107(2) . . ?
N3 C26 C27 110.2(2) . . ?
N3 C26 H26A 105.1(18) . . ?
C27 C26 H26A 112.7(19) . . ?
N3 C26 H26B 108.8(18) . . ?
C27 C26 H26B 109.9(18) . . ?
H26A C26 H26B 110(3) . . ?
N4 C27 C26 110.6(2) . . ?
N4 C27 H27A 109.9(18) . . ?
C26 C27 H27A 109.5(18) . . ?
N4 C27 H27B 107.9(19) . . ?
C26 C27 H27B 109.7(19) . . ?
H27A C27 H27B 109(3) . . ?
N3 C28 H28A 110.1(18) . . ?
N3 C28 H28B 109.9(16) . . ?
H28A C28 H28B 105(2) . . ?
N3 C28 H28C 109.8(19) . . ?
H28A C28 H28C 112(3) . . ?
H28B C28 H28C 110(2) . . ?
N4 C29 H29A 108.2(16) . . ?
N4 C29 H29B 106.2(19) . . ?
H29A C29 H29B 114(2) . . ?
N4 C29 H29C 108.0(16) . . ?
H29A C29 H29C 112(2) . . ?
H29B C29 H29C 108(2) . . ?
N4 C30 C35 113.5(2) . . ?
N4 C30 H30A 98.3(12) . . ?
C35 C30 H30A 119.3(11) . . ?
N4 C30 H30B 107.2(19) . . ?
C35 C30 H30B 114(2) . . ?
H30A C30 H30B 102(2) . . ?
C32 C31 C36 122.4(3) . . ?
C32 C31 Cl7 118.3(3) . . ?
C36 C31 Cl7 119.22(19) . . ?
C33 C32 C31 118.3(4) . . ?
C33 C32 H32 120(2) . . ?
C31 C32 H32 122(2) . . ?
C32 C33 C34 121.7(3) . . ?
C32 C33 Cl8 111.6(6) . . ?
C34 C33 Cl8 126.6(5) . . ?
C32 C33 Cl8B 128.9(12) . . ?
C34 C33 Cl8B 108.5(13) . . ?
Cl8 C33 Cl8B 21.6(11) . . ?
C33 C34 C35 120.2(3) . . ?
C33 C34 H34 122(3) . . ?
C35 C34 H34 118(3) . . ?
C34 C35 C36 119.5(3) . . ?
C34 C35 C30 122.3(3) . . ?
C36 C35 C30 118.2(2) . . ?
O4 C36 C31 121.8(2) . . ?
O4 C36 C35 120.4(3) . . ?
C31 C36 C35 117.8(2) . . ?

loop_
_geom_bond_atom_site_label_1
_geom_bond_atom_site_label_2
_geom_bond_distance
_geom_bond_site_symmetry_2
_geom_bond_publ_flag
Fe1 O5 1.7716(13) . ?
Fe1 O2 1.9027(14) . ?
Fe1 O1 1.9147(14) . ?
Fe1 N1 2.2078(17) . ?
Fe1 N2 2.2576(18) . ?
Fe1 Fe2 3.5179(4) . ?
Fe2 O5 1.7722(14) . ?
Fe2 O4 1.9038(17) . ?
Fe2 O3 1.9266(14) . ?
Fe2 N3 2.2065(19) . ?
Fe2 N4 2.2725(18) . ?
O1 C6 1.318(2) . ?
O2 C18 1.320(2) . ?
O3 C24 1.317(3) . ?
O4 C36 1.324(3) . ?
N1 C10 1.476(3) . ?
N1 C8 1.491(3) . ?
N1 C7 1.496(3) . ?
N2 C9 1.472(3) . ?
N2 C12 1.482(3) . ?
N2 C11 1.517(3) . ?
N3 C26 1.487(3) . ?
N3 C28 1.488(3) . ?
N3 C25 1.497(3) . ?
N4 C27 1.481(4) . ?
N4 C30 1.493(3) . ?
N4 C29 1.497(3) . ?
Cl1 C1 1.744(2) . ?
Cl2 C3 1.743(2) . ?
Cl3 C13 1.740(2) . ?
Cl4 C15 1.750(2) . ?
Cl5 C19 1.741(2) . ?
Cl6 C21 1.743(2) . ?
Cl7 C31 1.732(3) . ?
Cl8 C33 1.763(7) . ?
Cl8B C33 1.771(7) . ?
C1 C2 1.382(3) . ?
C1 C6 1.400(3) . ?
C2 C3 1.380(3) . ?
C2 H2 0.96(3) . ?
C3 C4 1.383(3) . ?
C4 C5 1.390(3) . ?
C4 H4 0.95(3) . ?
C5 C6 1.409(3) . ?
C5 C7 1.500(3) . ?
C7 H7A 0.94(3) . ?
C7 H7B 0.99(3) . ?
C8 C9 1.514(3) . ?
C8 H8A 0.99(3) . ?
C8 H8B 1.11(3) . ?
C9 H9B 0.97(3) . ?
C9 H9A 0.96(3) . ?
C10 H10A 1.02(3) . ?
C10 H10B 0.94(2) . ?
C10 H10C 1.01(3) . ?
C11 H11A 1.05(3) . ?
C11 H11B 1.06(3) . ?
C11 H11C 1.05(3) . ?
C12 C17 1.508(3) . ?
C12 H12B 1.04(3) . ?
C12 H12A 1.101(17) . ?
C13 C14 1.381(3) . ?
C13 C18 1.398(3) . ?
C14 C15 1.379(3) . ?
C14 H15 0.92(3) . ?
C15 C16 1.376(3) . ?
C16 C17 1.391(3) . ?
C16 H16 0.99(3) . ?
C17 C18 1.404(3) . ?
C19 C20 1.386(3) . ?
C19 C24 1.404(3) . ?
C20 C21 1.379(3) . ?
C20 H20 0.95(3) . ?
C21 C22 1.384(3) . ?
C22 C23 1.385(3) . ?
C22 H22 0.97(3) . ?
C23 C24 1.415(3) . ?
C23 C25 1.502(3) . ?
C25 H25A 1.01(3) . ?
C25 H25B 0.98(3) . ?
C26 C27 1.515(4) . ?
C26 H26A 1.09(4) . ?
C26 H26B 0.94(3) . ?
C27 H27A 0.99(3) . ?
C27 H27B 0.98(3) . ?
C28 H28A 1.01(3) . ?
C28 H28B 1.01(3) . ?
C28 H28C 1.02(3) . ?
C29 H29A 1.02(3) . ?
C29 H29B 0.99(3) . ?
C29 H29C 1.02(3) . ?
C30 C35 1.494(5) . ?
C30 H30A 1.04(2) . ?
C30 H30B 0.95(3) . ?
C31 C32 1.391(4) . ?
C31 C36 1.404(4) . ?
C32 C33 1.370(6) . ?
C32 H32 1.02(4) . ?
C33 C34 1.387(6) . ?
C34 C35 1.398(4) . ?
C34 H34 0.95(4) . ?
C35 C36 1.415(4) . ?
